data_1557810
loop_
_publ_author_name
'Anstis, Daniel G.'
'Lindsay, Ashley C.'
'S\"ohnel, Tilo'
'Sperry, Jonathan'

_publ_section_title
;
 Synthesis of the 1,2,4-Thiadiazole Alkaloid Polyaurine B
;
_journal_name_full 'Journal of Natural Products'
_journal_paper_doi 10.1021/acs.jnatprod.0c00166
_journal_year 2020
_chemical_formula_moiety 'C12 H15 N3 O4'
_chemical_formula_sum 'C12 H15 N3 O4'
_chemical_formula_weight 265.27
_space_group_crystal_system monoclinic
_space_group_IT_number 14
_space_group_name_Hall '-P 2ybc'
_space_group_name_H-M_alt 'P 1 21/c 1'
_atom_sites_solution_hydrogens mixed
_audit_creation_date 2020-02-05
_audit_creation_method
;
Olex2 1.2
(compiled 2018.05.29 svn.r3510 for OlexSys, GUI svn.r5506)
;
_cell_angle_alpha 90
_cell_angle_beta 99.673(2)
_cell_angle_gamma 90
_cell_formula_units_Z 4
_cell_length_a 6.63730(10)
_cell_length_b 13.1251(2)
_cell_length_c 14.4267(2)
_cell_measurement_reflns_used 8386
_cell_measurement_temperature 100.00(10)
_cell_measurement_theta_max 73.8210
_cell_measurement_theta_min 6.2020
_cell_volume 1238.92(3)
_computing_cell_refinement 'CrysAlisPro 1.171.40.53 (Rigaku OD, 2019)'
_computing_data_collection 'CrysAlisPro 1.171.40.53 (Rigaku OD, 2019)'
_computing_data_reduction 'CrysAlisPro 1.171.40.53 (Rigaku OD, 2019)'
_computing_molecular_graphics 'Olex2 (Dolomanov et al., 2009)'
_computing_publication_material 'Olex2 (Dolomanov et al., 2009)'
_computing_structure_refinement 'ShelXL (Sheldrick, 2015)'
_diffrn_ambient_environment N~2~
_diffrn_ambient_temperature 100.00(10)
_diffrn_detector 'CCD plate'
_diffrn_detector_area_resol_mean 5.8140
_diffrn_detector_type 'Pilatus 200K'
_diffrn_measured_fraction_theta_full 1.000
_diffrn_measured_fraction_theta_max 0.980
_diffrn_measurement_details
;
List of Runs (angles in degrees, time in seconds):

  # Type    Start    End  Width  t~exp~   \w     \q     \k     \f   Frames
--------------------------------------------------------------------------
  1  \w    -64.00  14.00   0.50    0.50    --  -47.48  38.00 120.00  156
  2  \w    -50.00 -25.00   0.50    2.00    --  -90.25 118.00 149.00   50
  3  \w    -70.00 -45.00   0.50    0.50    --  -47.48 118.00 149.00   50
  4  \w    -95.00 -70.00   0.50    0.50    --  -47.48 160.00 -58.00   50
  5  \w     78.00 103.00   0.50    0.50    --   47.48 160.00 -58.00   50
  6  \w    103.00 129.00   0.50    2.00    --  101.53 160.00 -58.00   52
  7  \w    115.00 149.00   0.50    2.00    --  101.53 178.00   0.00   68
  8  \w    120.00 174.00   0.50    2.00    --  101.53 118.00 149.00  108
  9  \w     82.00 154.00   0.50    2.00    --  101.53  30.00  90.00  144
 10  \w     69.00 105.00   0.50    2.00    --  101.53 -45.00  30.00   72
 11  \w     60.00  89.00   0.50    0.50    --   47.48-118.00  62.00   58
 12  \w     87.00 114.00   0.50    2.00    --  101.53-118.00  62.00   54
 13  \w     82.00 111.00   0.50    2.00    --  101.53-111.00 150.00   58
 14  \w     36.00  63.00   0.50    2.00    --  101.53 -45.00  30.00   54
 15  \w     25.00 109.00   0.50    2.00    --  101.53 -95.00  60.00  168
 16  \w     61.00  86.00   0.50    0.50    --   47.48-160.00 -89.00   50
 17  \w     97.00 129.00   0.50    2.00    --  101.53-160.00 -89.00   64
 18  \w     29.00 106.00   0.50    2.00    --  101.53 -61.00 -90.00  154
 19  \w     73.00 157.00   0.50    2.00    --  101.53  15.00-150.00  168
 20  \w    130.00 173.00   0.50    2.00    --  101.53  61.00-120.00   86
 21  \w    108.00 161.00   0.50    2.00    --  101.53 111.00-150.00  106
 22  \w     84.00 110.00   0.50    0.50    --   47.48  77.00-150.00   52
 23  \w     80.00 121.00   0.50    2.00    --  101.53  61.00-120.00   82
 24  \w     59.00 133.00   0.50    2.00    --  101.53 178.00-120.00  148
 25  \w     61.00  87.00   0.50    2.00    --  101.53 178.00   0.00   52
 26  \w     23.00  60.00   0.50    0.50    --   47.48  77.00-150.00   74
 27  \w    -73.00 -37.00   0.50    0.50    --  -47.48 -57.00  90.00   72
 28  \w   -120.00 -78.00   0.50    0.50    --  -47.48-118.00  62.00   84
 29  \w   -123.00 -86.00   0.50    0.50    --  -47.48-125.00  90.00   74
 30  \w   -146.00 -97.00   0.50    2.00    --  -90.25-118.00  62.00   98
 31  \w   -159.00-133.00   0.50    2.00    --  -90.25 -77.00 -60.00   52
 32  \w   -130.00-105.00   0.50    2.00    --  -90.25 -77.00 -60.00   50
 33  \w   -120.00 -40.00   0.50    0.50    --  -47.48 -57.00 -90.00  160
 34  \w   -110.00 -85.00   0.50    0.50    --  -47.48-160.00 -89.00   50
 35  \w    -90.00 -46.00   0.50    2.00    --  -90.25-160.00 -89.00   88
 36  \w   -123.00 -73.00   0.50    0.50    --  -47.48-125.00-180.00  100
 37  \w   -144.00 -82.00   0.50    2.00    --  -90.25 -95.00-180.00  124
 38  \w   -164.00 -75.00   0.50    2.00    --  -90.25 -45.00-120.00  178
 39  \w   -168.00-125.00   0.50    2.00    --  -90.25-111.00  90.00   86
 40  \w    -87.00 -62.00   0.50    2.00    --  -90.25 111.00 -60.00   50
 41  \w    -48.00 -22.00   0.50    2.00    --  -90.25 111.00 -60.00   52
 42  \w    -95.00 -70.00   0.50    2.00    --  -90.25 160.00 -58.00   50
 43  \w     28.00  53.00   0.50    2.00    --  101.53-111.00 150.00   50
 44  \w     36.00 109.00   0.50    2.00    --  101.53-111.00 -60.00  146
;
_diffrn_measurement_device 'four-circle diffractometer'
_diffrn_measurement_device_type 'XtaLAB Synergy, Dualflex, Pilatus 200K'
_diffrn_measurement_method '\w scans'
_diffrn_orient_matrix_type 'CrysAlisPro convention (1999,Acta A55,543-557)'
_diffrn_orient_matrix_UB_11 0.1392978000
_diffrn_orient_matrix_UB_12 0.0322841000
_diffrn_orient_matrix_UB_13 -0.0701631000
_diffrn_orient_matrix_UB_21 0.0124818000
_diffrn_orient_matrix_UB_22 -0.1116901000
_diffrn_orient_matrix_UB_23 -0.0314331000
_diffrn_orient_matrix_UB_31 -0.1893965000
_diffrn_orient_matrix_UB_32 0.0163718000
_diffrn_orient_matrix_UB_33 -0.0762747000
_diffrn_radiation_monochromator mirror
_diffrn_radiation_probe x-ray
_diffrn_radiation_type CuK\a
_diffrn_radiation_wavelength 1.54184
_diffrn_reflns_av_R_equivalents 0.0364
_diffrn_reflns_av_unetI/netI 0.0240
_diffrn_reflns_Laue_measured_fraction_full 1.000
_diffrn_reflns_Laue_measured_fraction_max 0.980
_diffrn_reflns_limit_h_max 7
_diffrn_reflns_limit_h_min -8
_diffrn_reflns_limit_k_max 16
_diffrn_reflns_limit_k_min -16
_diffrn_reflns_limit_l_max 17
_diffrn_reflns_limit_l_min -18
_diffrn_reflns_number 15882
_diffrn_reflns_point_group_measured_fraction_full 1.000
_diffrn_reflns_point_group_measured_fraction_max 0.980
_diffrn_reflns_theta_full 67.684
_diffrn_reflns_theta_max 74.392
_diffrn_reflns_theta_min 4.584
_diffrn_source 'micro-focus sealed X-ray tube'
_diffrn_source_type 'PhotonJet (Cu) X-ray Source'
_exptl_absorpt_coefficient_mu 0.912
_exptl_absorpt_correction_T_max 1.00000
_exptl_absorpt_correction_T_min 0.97504
_exptl_absorpt_correction_type multi-scan
_exptl_absorpt_process_details
;
CrysAlisPro 1.171.40.53 (Rigaku Oxford Diffraction, 2019)
Empirical absorption correction using spherical harmonics,
 implemented in SCALE3 ABSPACK scaling algorithm.
;
_exptl_crystal_density_diffrn 1.422
_exptl_crystal_description plate
_exptl_crystal_F_000 560
_exptl_crystal_size_max 0.14
_exptl_crystal_size_mid 0.12
_exptl_crystal_size_min 0.1
_refine_diff_density_max 0.248
_refine_diff_density_min -0.179
_refine_diff_density_rms 0.041
_refine_ls_extinction_coef 0.0008(2)
_refine_ls_extinction_expression Fc^*^=kFc[1+0.001xFc^2^\l^3^/sin(2\q)]^-1/4^
_refine_ls_extinction_method 'SHELXL-2016/6 (Sheldrick 2016)'
_refine_ls_goodness_of_fit_ref 1.041
_refine_ls_hydrogen_treatment mixed
_refine_ls_matrix_type full
_refine_ls_number_parameters 184
_refine_ls_number_reflns 2487
_refine_ls_number_restraints 0
_refine_ls_restrained_S_all 1.041
_refine_ls_R_factor_all 0.0373
_refine_ls_R_factor_gt 0.0323
_refine_ls_shift/su_max 0.001
_refine_ls_shift/su_mean 0.000
_refine_ls_structure_factor_coef Fsqd
_refine_ls_weighting_details 'w=1/[\s^2^(Fo^2^)+(0.0445P)^2^+0.3827P] where P=(Fo^2^+2Fc^2^)/3'
_refine_ls_weighting_scheme calc
_refine_ls_wR_factor_gt 0.0856
_refine_ls_wR_factor_ref 0.0889
_reflns_Friedel_coverage 0.000
_reflns_number_gt 2190
_reflns_number_total 2487
_reflns_threshold_expression 'I > 2\s(I)'
_cod_data_source_file np0c00166_si_002.cif
_cod_data_source_block dap6_3
_cod_database_code 1557810
_shelx_shelxl_version_number 2016/6
_chemical_oxdiff_formula C12H15N3O4
_shelx_space_group_comment
;
The symmetry employed for this shelxl refinement is uniquely defined
by the following loop, which should always be used as a source of
symmetry information in preference to the above space-group names.
They are only intended as comments.
;
_shelx_estimated_absorpt_t_max 0.914
_shelx_estimated_absorpt_t_min 0.883
_diffrn_oxdiff_digest_frames
;
01b650aea8e520ae187e48b7c4df075a2c000478f59
;
_reflns_odcompleteness_completeness 100.00
_reflns_odcompleteness_iscentric 1
_reflns_odcompleteness_theta 68.13
_olex2_refinement_description
;
1. Fixed Uiso
 At 1.2 times of:
  All C(H) groups
 At 1.5 times of:
  All C(H,H,H) groups
2.a Aromatic/amide H refined with riding coordinates:
 C3(H3), C4(H4), C5(H5), C6(H6)
2.b Idealised Me refined as rotating group:
 C1(H1A,H1B,H1C), C10(H10A,H10B,H10C), C12(H12A,H12B,H12C)
;
_olex2_submission_special_instructions 'No special instructions were received'
_oxdiff_exptl_absorpt_empirical_details
;
Empirical correction (ABSPACK) includes:
- Absorption correction using spherical harmonics
- Frame scaling
;
_oxdiff_exptl_absorpt_empirical_full_max 1.402
_oxdiff_exptl_absorpt_empirical_full_min 0.839

loop_
_space_group_symop_operation_xyz
'x, y, z'
'-x, y+1/2, -z+1/2'
'-x, -y, -z'
'x, -y-1/2, z-1/2'

loop_
_atom_site_label
_atom_site_type_symbol
_atom_site_fract_x
_atom_site_fract_y
_atom_site_fract_z
_atom_site_U_iso_or_equiv
_atom_site_adp_type
_atom_site_occupancy
_atom_site_site_symmetry_order
_atom_site_calc_flag
_atom_site_refinement_flags_posn
_atom_site_refinement_flags_adp
_atom_site_refinement_flags_occupancy
_atom_site_disorder_assembly
_atom_site_disorder_group
C1 C 1.61288(18) 0.53296(9) 0.89141(9) 0.0236(3) Uani 1 1 d . . . . .
H1A H 1.613352 0.551657 0.827118 0.035 Uiso 1 1 calc GR . . . .
H1B H 1.750522 0.532541 0.925102 0.035 Uiso 1 1 calc GR . . . .
H1C H 1.533285 0.581339 0.919722 0.035 Uiso 1 1 calc GR . . . .
C2 C 1.33035(17) 0.41988(9) 0.84893(8) 0.0197(2) Uani 1 1 d . . . . .
C3 C 1.25192(19) 0.32151(9) 0.85365(9) 0.0225(3) Uani 1 1 d . . . . .
H3 H 1.331853 0.271064 0.886931 0.027 Uiso 1 1 calc R . . . .
C4 C 1.05631(18) 0.29895(9) 0.80910(8) 0.0214(3) Uani 1 1 d . . . . .
H4 H 1.006058 0.233089 0.811993 0.026 Uiso 1 1 calc R . . . .
C5 C 1.21059(17) 0.49574(9) 0.79980(8) 0.0199(2) Uani 1 1 d . . . . .
H5 H 1.261678 0.561370 0.796435 0.024 Uiso 1 1 calc R . . . .
C6 C 1.01341(17) 0.47198(9) 0.75581(8) 0.0197(2) Uani 1 1 d . . . . .
H6 H 0.933159 0.522626 0.722996 0.024 Uiso 1 1 calc R . . . .
C7 C 0.93277(17) 0.37420(9) 0.75959(8) 0.0188(2) Uani 1 1 d . . . . .
C8 C 0.72058(17) 0.34890(9) 0.71287(8) 0.0192(2) Uani 1 1 d . . . . .
C9 C 0.42872(17) 0.42128(9) 0.62215(8) 0.0187(2) Uani 1 1 d . . . . .
C10 C 0.43147(18) 0.60321(9) 0.59237(9) 0.0228(3) Uani 1 1 d . . . . .
H10A H 0.407636 0.633334 0.650191 0.034 Uiso 1 1 calc GR . . . .
H10B H 0.373599 0.645816 0.540598 0.034 Uiso 1 1 calc GR . . . .
H10C H 0.575886 0.596570 0.593436 0.034 Uiso 1 1 calc GR . . . .
C11 C 0.13347(18) 0.31084(9) 0.56451(8) 0.0201(2) Uani 1 1 d . . . . .
C12 C -0.11297(18) 0.18110(9) 0.52956(9) 0.0242(3) Uani 1 1 d . . . . .
H12A H -0.216477 0.214866 0.557346 0.036 Uiso 1 1 calc GR . . . .
H12B H -0.125781 0.108722 0.536235 0.036 Uiso 1 1 calc GR . . . .
H12C H -0.129175 0.198229 0.464038 0.036 Uiso 1 1 calc GR . . . .
N1 N 0.61645(15) 0.43032(7) 0.67030(7) 0.0193(2) Uani 1 1 d . . . . .
N2 N 0.33656(16) 0.50318(7) 0.58158(7) 0.0205(2) Uani 1 1 d . . . . .
N3 N 0.32725(15) 0.32893(8) 0.61206(7) 0.0207(2) Uani 1 1 d . . . . .
O1 O 1.52553(12) 0.43345(6) 0.89485(6) 0.0234(2) Uani 1 1 d . . . . .
O2 O 0.65704(13) 0.25941(6) 0.71589(6) 0.0241(2) Uani 1 1 d . . . . .
O3 O 0.02341(13) 0.37229(6) 0.51804(6) 0.0246(2) Uani 1 1 d . . . . .
O4 O 0.08679(12) 0.21346(6) 0.57640(6) 0.0235(2) Uani 1 1 d . . . . .
H2 H 0.211(3) 0.4971(12) 0.5514(11) 0.032(4) Uiso 1 1 d . . . . .
H3A H 0.396(2) 0.2796(13) 0.6434(11) 0.030(4) Uiso 1 1 d . . . . .

loop_
_atom_site_aniso_label
_atom_site_aniso_U_11
_atom_site_aniso_U_22
_atom_site_aniso_U_33
_atom_site_aniso_U_23
_atom_site_aniso_U_13
_atom_site_aniso_U_12
C1 0.0198(6) 0.0223(6) 0.0274(6) -0.0013(5) 0.0004(5) -0.0016(5)
C2 0.0179(5) 0.0211(6) 0.0200(5) -0.0018(4) 0.0031(4) 0.0010(4)
C3 0.0227(6) 0.0187(6) 0.0256(6) 0.0025(4) 0.0027(5) 0.0045(5)
C4 0.0232(6) 0.0169(5) 0.0245(6) -0.0003(5) 0.0048(5) -0.0002(4)
C5 0.0214(6) 0.0168(5) 0.0218(6) -0.0004(4) 0.0046(4) -0.0010(4)
C6 0.0204(6) 0.0174(6) 0.0213(6) 0.0014(4) 0.0035(4) 0.0018(4)
C7 0.0195(5) 0.0183(6) 0.0192(5) -0.0011(4) 0.0049(4) 0.0006(4)
C8 0.0219(6) 0.0173(5) 0.0193(5) -0.0013(4) 0.0060(4) -0.0001(4)
C9 0.0203(5) 0.0182(5) 0.0182(5) -0.0013(4) 0.0050(4) -0.0020(4)
C10 0.0234(6) 0.0178(6) 0.0261(6) 0.0009(5) 0.0009(5) -0.0021(5)
C11 0.0212(6) 0.0189(6) 0.0206(6) -0.0021(4) 0.0042(4) -0.0021(5)
C12 0.0211(6) 0.0212(6) 0.0293(6) -0.0014(5) 0.0016(5) -0.0057(5)
N1 0.0184(5) 0.0182(5) 0.0209(5) -0.0003(4) 0.0020(4) -0.0012(4)
N2 0.0191(5) 0.0184(5) 0.0227(5) 0.0008(4) -0.0007(4) -0.0020(4)
N3 0.0200(5) 0.0172(5) 0.0237(5) 0.0012(4) 0.0006(4) -0.0013(4)
O1 0.0193(4) 0.0212(4) 0.0281(4) 0.0012(3) -0.0010(3) 0.0001(3)
O2 0.0229(4) 0.0166(4) 0.0317(5) 0.0009(3) 0.0014(3) -0.0023(3)
O3 0.0222(4) 0.0200(4) 0.0295(5) 0.0015(3) -0.0021(3) -0.0016(3)
O4 0.0216(4) 0.0176(4) 0.0295(5) 0.0002(3) -0.0006(3) -0.0040(3)

loop_
_atom_type_symbol
_atom_type_description
_atom_type_scat_dispersion_real
_atom_type_scat_dispersion_imag
_atom_type_scat_source
C C 0.0181 0.0091 'International Tables Vol C Tables 4.2.6.8 and 6.1.1.4'
H H 0.0000 0.0000 'International Tables Vol C Tables 4.2.6.8 and 6.1.1.4'
N N 0.0311 0.0180 'International Tables Vol C Tables 4.2.6.8 and 6.1.1.4'
O O 0.0492 0.0322 'International Tables Vol C Tables 4.2.6.8 and 6.1.1.4'

loop_
_geom_angle_atom_site_label_1
_geom_angle_atom_site_label_2
_geom_angle_atom_site_label_3
_geom_angle
_geom_angle_site_symmetry_1
_geom_angle_site_symmetry_3
_geom_angle_publ_flag
H1A C1 H1B 109.5 . . ?
H1A C1 H1C 109.5 . . ?
H1B C1 H1C 109.5 . . ?
O1 C1 H1A 109.5 . . ?
O1 C1 H1B 109.5 . . ?
O1 C1 H1C 109.5 . . ?
C5 C2 C3 120.01(11) . . ?
O1 C2 C3 115.34(10) . . ?
O1 C2 C5 124.65(11) . . ?
C2 C3 H3 119.9 . . ?
C4 C3 C2 120.28(11) . . ?
C4 C3 H3 119.9 . . ?
C3 C4 H4 119.7 . . ?
C3 C4 C7 120.69(11) . . ?
C7 C4 H4 119.7 . . ?
C2 C5 H5 120.5 . . ?
C6 C5 C2 119.03(11) . . ?
C6 C5 H5 120.5 . . ?
C5 C6 H6 119.1 . . ?
C5 C6 C7 121.75(11) . . ?
C7 C6 H6 119.1 . . ?
C4 C7 C8 120.03(10) . . ?
C6 C7 C4 118.24(11) . . ?
C6 C7 C8 121.73(10) . . ?
N1 C8 C7 113.44(10) . . ?
O2 C8 C7 119.40(10) . . ?
O2 C8 N1 127.15(11) . . ?
N1 C9 N3 122.13(10) . . ?
N2 C9 N1 118.87(10) . . ?
N2 C9 N3 119.00(10) . . ?
H10A C10 H10B 109.5 . . ?
H10A C10 H10C 109.5 . . ?
H10B C10 H10C 109.5 . . ?
N2 C10 H10A 109.5 . . ?
N2 C10 H10B 109.5 . . ?
N2 C10 H10C 109.5 . . ?
O3 C11 N3 126.04(11) . . ?
O3 C11 O4 125.29(11) . . ?
O4 C11 N3 108.67(10) . . ?
H12A C12 H12B 109.5 . . ?
H12A C12 H12C 109.5 . . ?
H12B C12 H12C 109.5 . . ?
O4 C12 H12A 109.5 . . ?
O4 C12 H12B 109.5 . . ?
O4 C12 H12C 109.5 . . ?
C9 N1 C8 121.81(10) . . ?
C9 N2 C10 121.77(10) . . ?
C9 N2 H2 118.4(11) . . ?
C10 N2 H2 119.6(11) . . ?
C9 N3 H3A 113.3(10) . . ?
C11 N3 C9 127.10(10) . . ?
C11 N3 H3A 119.5(10) . . ?
C2 O1 C1 117.32(9) . . ?
C11 O4 C12 115.85(9) . . ?

loop_
_geom_bond_atom_site_label_1
_geom_bond_atom_site_label_2
_geom_bond_distance
_geom_bond_site_symmetry_2
_geom_bond_publ_flag
C1 H1A 0.9600 . ?
C1 H1B 0.9600 . ?
C1 H1C 0.9600 . ?
C1 O1 1.4332(14) . ?
C2 C3 1.3979(17) . ?
C2 C5 1.3915(16) . ?
C2 O1 1.3640(14) . ?
C3 H3 0.9300 . ?
C3 C4 1.3806(17) . ?
C4 H4 0.9300 . ?
C4 C7 1.4004(16) . ?
C5 H5 0.9300 . ?
C5 C6 1.3906(16) . ?
C6 H6 0.9300 . ?
C6 C7 1.3952(16) . ?
C7 C8 1.4931(16) . ?
C8 N1 1.3616(15) . ?
C8 O2 1.2512(14) . ?
C9 N1 1.3260(15) . ?
C9 N2 1.3236(15) . ?
C9 N3 1.3824(15) . ?
C10 H10A 0.9600 . ?
C10 H10B 0.9600 . ?
C10 H10C 0.9600 . ?
C10 N2 1.4533(15) . ?
C11 N3 1.3728(15) . ?
C11 O3 1.2120(15) . ?
C11 O4 1.3330(14) . ?
C12 H12A 0.9600 . ?
C12 H12B 0.9600 . ?
C12 H12C 0.9600 . ?
C12 O4 1.4470(14) . ?
N2 H2 0.875(17) . ?
N3 H3A 0.872(17) . ?

loop_
_geom_torsion_atom_site_label_1
_geom_torsion_atom_site_label_2
_geom_torsion_atom_site_label_3
_geom_torsion_atom_site_label_4
_geom_torsion
_geom_torsion_site_symmetry_1
_geom_torsion_site_symmetry_2
_geom_torsion_site_symmetry_3
_geom_torsion_site_symmetry_4
_geom_torsion_publ_flag
C2 C3 C4 C7 -0.78(18) . . . . ?
C2 C5 C6 C7 -0.05(17) . . . . ?
C3 C2 C5 C6 -0.09(17) . . . . ?
C3 C2 O1 C1 179.60(10) . . . . ?
C3 C4 C7 C6 0.62(17) . . . . ?
C3 C4 C7 C8 -179.19(10) . . . . ?
C4 C7 C8 N1 177.83(10) . . . . ?
C4 C7 C8 O2 -2.26(17) . . . . ?
C5 C2 C3 C4 0.50(18) . . . . ?
C5 C2 O1 C1 -0.42(17) . . . . ?
C5 C6 C7 C4 -0.21(17) . . . . ?
C5 C6 C7 C8 179.60(10) . . . . ?
C6 C7 C8 N1 -1.98(16) . . . . ?
C6 C7 C8 O2 177.94(11) . . . . ?
C7 C8 N1 C9 177.30(10) . . . . ?
N1 C9 N2 C10 -3.13(16) . . . . ?
N1 C9 N3 C11 179.62(11) . . . . ?
N2 C9 N1 C8 -179.29(10) . . . . ?
N2 C9 N3 C11 -1.16(18) . . . . ?
N3 C9 N1 C8 -0.07(17) . . . . ?
N3 C9 N2 C10 177.62(11) . . . . ?
N3 C11 O4 C12 -179.29(9) . . . . ?
O1 C2 C3 C4 -179.52(10) . . . . ?
O1 C2 C5 C6 179.94(10) . . . . ?
O2 C8 N1 C9 -2.61(19) . . . . ?
O3 C11 N3 C9 5.1(2) . . . . ?
O3 C11 O4 C12 -0.37(17) . . . . ?
O4 C11 N3 C9 -175.99(10) . . . . ?
